data_1513118
loop_
_publ_author_name
'Daniel L. Reger'
'Agota Debreczeni'
'Mark D. Smith'

_publ_section_title
;
 Synthesis and structure of a zinc(II)-carboxylate trimer containing the
 \p&#x00B7;&#x00B7;&#x00B7;\p stacking, 1,8-naphthalimide synthon: A
 supramolecular metal--organic framework
;
_journal_issue 1
_journal_name_full 'Inorganica Chimica Acta'
_journal_page_first 10
_journal_page_last 15
_journal_paper_doi 10.1016/j.ica.2010.05.039
_journal_volume 364
_journal_year 2010
_chemical_formula_moiety 'C94 H76 N6 O28 Zn3'
_chemical_formula_sum 'C94 H76 N6 O28 Zn3'
_chemical_formula_weight 1933.72
_chemical_name_systematic
; 
 ? 
;
_space_group_IT_number 14
_symmetry_cell_setting monoclinic
_symmetry_space_group_name_Hall '-P 2yn'
_symmetry_space_group_name_H-M 'P 1 21/n 1'
_atom_sites_solution_hydrogens geom
_atom_sites_solution_primary direct
_atom_sites_solution_secondary difmap
_audit_creation_method SHELXL-97
_cell_angle_alpha 90.00
_cell_angle_beta 101.8580(10)
_cell_angle_gamma 90.00
_cell_formula_units_Z 2
_cell_length_a 11.3260(6)
_cell_length_b 23.2384(13)
_cell_length_c 15.5072(8)
_cell_measurement_reflns_used 5714
_cell_measurement_temperature 150(2)
_cell_measurement_theta_max 26.117
_cell_measurement_theta_min 2.539
_cell_volume 3994.4(4)
_computing_cell_refinement 'SAINT-Plus Version 6.45 (Bruker, 2001)'
_computing_data_collection 'SMART Version 5.625 (Bruker, 2001)'
_computing_data_reduction 'SAINT-Plus Version 6.45 (Bruker, 2001)'
_computing_molecular_graphics various
_computing_publication_material 'SHELXTL Version 6.14 (Bruker, 2000)'
_computing_structure_refinement 'SHELXL-97 (Sheldrick, 1997)'
_computing_structure_solution 'SHELXS-97 (Sheldrick, 1990)'
_diffrn_ambient_temperature 150(2)
_diffrn_measured_fraction_theta_full 0.997
_diffrn_measured_fraction_theta_max 0.997
_diffrn_measurement_device_type 'Bruker SMART APEX CCD diffractometer'
_diffrn_measurement_method 'omega scans'
_diffrn_radiation_monochromator graphite
_diffrn_radiation_source 'fine-focus sealed tube'
_diffrn_radiation_type MoK\a
_diffrn_radiation_wavelength 0.71073
_diffrn_reflns_av_R_equivalents 0.0734
_diffrn_reflns_av_sigmaI/netI 0.0527
_diffrn_reflns_limit_h_max 14
_diffrn_reflns_limit_h_min -14
_diffrn_reflns_limit_k_max 29
_diffrn_reflns_limit_k_min -29
_diffrn_reflns_limit_l_max 19
_diffrn_reflns_limit_l_min -19
_diffrn_reflns_number 58651
_diffrn_reflns_theta_full 26.43
_diffrn_reflns_theta_max 26.43
_diffrn_reflns_theta_min 1.60
_exptl_absorpt_coefficient_mu 0.988
_exptl_absorpt_correction_type none
_exptl_crystal_colour colorless
_exptl_crystal_density_diffrn 1.608
_exptl_crystal_density_method 'not measured'
_exptl_crystal_description 'rectangular bar'
_exptl_crystal_F_000 1992
_exptl_crystal_size_max 0.34
_exptl_crystal_size_mid 0.12
_exptl_crystal_size_min 0.08
_refine_diff_density_max 0.475
_refine_diff_density_min -0.320
_refine_diff_density_rms 0.071
_refine_ls_extinction_method none
_refine_ls_goodness_of_fit_ref 0.940
_refine_ls_hydrogen_treatment mixed
_refine_ls_matrix_type full
_refine_ls_number_parameters 602
_refine_ls_number_reflns 8189
_refine_ls_number_restraints 2
_refine_ls_restrained_S_all 0.940
_refine_ls_R_factor_all 0.0514
_refine_ls_R_factor_gt 0.0362
_refine_ls_shift/su_max 0.001
_refine_ls_shift/su_mean 0.000
_refine_ls_structure_factor_coef Fsqd
_refine_ls_weighting_details 'calc w=1/[\s^2^(Fo^2^)+(0.0385P)^2^+0.0000P] where P=(Fo^2^+2Fc^2^)/3'
_refine_ls_weighting_scheme calc
_refine_ls_wR_factor_gt 0.0767
_refine_ls_wR_factor_ref 0.0815
_reflns_number_gt 6319
_reflns_number_total 8189
_reflns_threshold_expression >2sigma(I)
_cod_data_source_file ad11.cif
_cod_data_source_block ad11m
_cod_depositor_comments
;
The following automatic conversions were performed:

'_symmetry_cell_setting' value 'Monoclinic' changed to 'monoclinic'
according to the built-in table from CIF Core dictionary named
'cif_core.dic' version 2.4.1 from 2010-06-29.

Automatic conversion script
Id: cif_fix_values 1891 2012-01-12 08:04:46Z andrius 
;
_cod_original_sg_symbol_H-M 'P 21/n'
_cod_database_code 1513118

loop_
_symmetry_equiv_pos_as_xyz
'x, y, z'
'-x+1/2, y+1/2, -z+1/2'
'-x, -y, -z'
'x-1/2, -y-1/2, z-1/2'

loop_
_atom_site_label
_atom_site_type_symbol
_atom_site_fract_x
_atom_site_fract_y
_atom_site_fract_z
_atom_site_U_iso_or_equiv
_atom_site_adp_type
_atom_site_occupancy
_atom_site_symmetry_multiplicity
_atom_site_calc_flag
_atom_site_refinement_flags
Zn1 Zn 0.5000 0.5000 0.5000 0.02114(10) Uani 1 2 d S
Zn2 Zn 0.79708(2) 0.553563(11) 0.502912(17) 0.02061(8) Uani 1 1 d .
C1 C 0.5039(2) 0.70141(10) 0.12441(15) 0.0228(5) Uani 1 1 d .
C2 C 0.42568(19) 0.71011(10) 0.03664(15) 0.0208(5) Uani 1 1 d .
C3 C 0.38639(19) 0.66208(10) -0.01771(15) 0.0195(5) Uani 1 1 d .
C4 C 0.41690(19) 0.60555(10) 0.01181(14) 0.0205(5) Uani 1 1 d .
C5 C 0.4866(2) 0.59559(10) 0.10121(15) 0.0228(5) Uani 1 1 d .
C6 C 0.3934(2) 0.76462(10) 0.00717(16) 0.0269(6) Uani 1 1 d .
H6 H 0.4199 0.7967 0.0440 0.032 Uiso 1 1 calc R
C7 C 0.3215(2) 0.77336(11) -0.07674(17) 0.0319(6) Uani 1 1 d .
H7 H 0.2984 0.8113 -0.0958 0.038 Uiso 1 1 calc R
C8 C 0.2842(2) 0.72787(11) -0.13147(16) 0.0284(6) Uani 1 1 d .
H8 H 0.2356 0.7345 -0.1883 0.034 Uiso 1 1 calc R
C9 C 0.3173(2) 0.67112(10) -0.10407(15) 0.0229(5) Uani 1 1 d .
C10 C 0.2862(2) 0.62254(11) -0.15910(16) 0.0284(6) Uani 1 1 d .
H10 H 0.2421 0.6278 -0.2177 0.034 Uiso 1 1 calc R
C11 C 0.3182(2) 0.56851(11) -0.12970(16) 0.0293(6) Uani 1 1 d .
H11 H 0.2965 0.5365 -0.1678 0.035 Uiso 1 1 calc R
C12 C 0.3828(2) 0.55972(10) -0.04360(15) 0.0248(5) Uani 1 1 d .
H12 H 0.4032 0.5217 -0.0233 0.030 Uiso 1 1 calc R
C13 C 0.6039(2) 0.63432(10) 0.23924(15) 0.0239(5) Uani 1 1 d .
H13A H 0.6598 0.6670 0.2565 0.029 Uiso 1 1 calc R
H13B H 0.6528 0.5990 0.2389 0.029 Uiso 1 1 calc R
C14 C 0.5227(2) 0.62769(10) 0.30581(15) 0.0237(5) Uani 1 1 d .
H14A H 0.4975 0.6664 0.3216 0.028 Uiso 1 1 calc R
H14B H 0.4490 0.6065 0.2774 0.028 Uiso 1 1 calc R
C15 C 0.5800(2) 0.59678(9) 0.38860(15) 0.0217(5) Uani 1 1 d .
C16 C 0.7162(2) 0.27751(10) 0.39765(16) 0.0253(5) Uani 1 1 d .
C17 C 0.6778(2) 0.21757(10) 0.37619(15) 0.0234(5) Uani 1 1 d .
C18 C 0.71979(19) 0.17307(10) 0.43734(15) 0.0225(5) Uani 1 1 d .
C19 C 0.7951(2) 0.18540(10) 0.51950(15) 0.0224(5) Uani 1 1 d .
C20 C 0.8273(2) 0.24564(10) 0.54533(16) 0.0240(5) Uani 1 1 d .
C21 C 0.6021(2) 0.20481(11) 0.29727(16) 0.0294(6) Uani 1 1 d .
H21 H 0.5737 0.2348 0.2566 0.035 Uiso 1 1 calc R
C22 C 0.5664(2) 0.14788(12) 0.27627(17) 0.0344(6) Uani 1 1 d .
H22 H 0.5140 0.1395 0.2216 0.041 Uiso 1 1 calc R
C23 C 0.6063(2) 0.10464(11) 0.33365(17) 0.0330(6) Uani 1 1 d .
H23 H 0.5813 0.0663 0.3185 0.040 Uiso 1 1 calc R
C24 C 0.6844(2) 0.11544(10) 0.41549(17) 0.0268(6) Uani 1 1 d .
C25 C 0.7286(2) 0.07154(11) 0.47686(18) 0.0323(6) Uani 1 1 d .
H25 H 0.7045 0.0328 0.4639 0.039 Uiso 1 1 calc R
C26 C 0.8051(2) 0.08407(11) 0.55408(18) 0.0325(6) Uani 1 1 d .
H26 H 0.8366 0.0538 0.5933 0.039 Uiso 1 1 calc R
C27 C 0.8383(2) 0.14121(10) 0.57663(16) 0.0276(6) Uani 1 1 d .
H27 H 0.8907 0.1494 0.6314 0.033 Uiso 1 1 calc R
C28 C 0.8266(2) 0.34689(10) 0.50154(16) 0.0266(6) Uani 1 1 d .
H28A H 0.8497 0.3647 0.4494 0.032 Uiso 1 1 calc R
H28B H 0.8984 0.3470 0.5502 0.032 Uiso 1 1 calc R
C29 C 0.7264(2) 0.38257(10) 0.52835(16) 0.0249(5) Uani 1 1 d .
H29A H 0.6516 0.3794 0.4825 0.030 Uiso 1 1 calc R
H29B H 0.7094 0.3677 0.5844 0.030 Uiso 1 1 calc R
C30 C 0.7644(2) 0.44433(10) 0.53944(16) 0.0260(5) Uani 1 1 d .
C31 C 1.0263(2) 0.60006(10) 0.94144(16) 0.0248(5) Uani 1 1 d .
C32 C 1.0944(2) 0.61673(10) 1.02895(15) 0.0245(5) Uani 1 1 d .
C33 C 1.10145(19) 0.67531(10) 1.05439(15) 0.0246(5) Uani 1 1 d .
C34 C 1.0420(2) 0.71844(10) 0.99759(15) 0.0241(5) Uani 1 1 d .
C35 C 0.9671(2) 0.70240(10) 0.91160(16) 0.0249(5) Uani 1 1 d .
C36 C 1.1476(2) 0.57486(12) 1.08697(17) 0.0326(6) Uani 1 1 d .
H36 H 1.1418 0.5355 1.0699 0.039 Uiso 1 1 calc R
C37 C 1.2104(2) 0.59042(13) 1.17147(18) 0.0430(7) Uani 1 1 d .
H37 H 1.2462 0.5615 1.2117 0.052 Uiso 1 1 calc R
C38 C 1.2204(2) 0.64698(14) 1.19638(18) 0.0423(7) Uani 1 1 d .
H38 H 1.2640 0.6567 1.2536 0.051 Uiso 1 1 calc R
C39 C 1.1677(2) 0.69084(12) 1.13937(17) 0.0316(6) Uani 1 1 d .
C40 C 1.1734(2) 0.74975(13) 1.16344(18) 0.0400(7) Uani 1 1 d .
H40 H 1.2180 0.7609 1.2197 0.048 Uiso 1 1 calc R
C41 C 1.1159(2) 0.79063(12) 1.10704(19) 0.0404(7) Uani 1 1 d .
H41 H 1.1206 0.8299 1.1243 0.048 Uiso 1 1 calc R
C42 C 1.0498(2) 0.77497(11) 1.02379(17) 0.0327(6) Uani 1 1 d .
H42 H 1.0100 0.8038 0.9850 0.039 Uiso 1 1 calc R
C43 C 0.8835(2) 0.62676(11) 0.80631(15) 0.0258(5) Uani 1 1 d .
H43A H 0.8137 0.6532 0.7927 0.031 Uiso 1 1 calc R
H43B H 0.8523 0.5875 0.8124 0.031 Uiso 1 1 calc R
C44 C 0.9497(2) 0.62756(10) 0.73092(15) 0.0242(5) Uani 1 1 d .
H44A H 0.9694 0.6679 0.7188 0.029 Uiso 1 1 calc R
H44B H 1.0266 0.6063 0.7487 0.029 Uiso 1 1 calc R
C45 C 0.8781(2) 0.60129(9) 0.64818(15) 0.0226(5) Uani 1 1 d .
C46 C 0.4917(2) 0.55002(13) 0.69010(17) 0.0408(7) Uani 1 1 d .
H46A H 0.4064 0.5393 0.6727 0.061 Uiso 1 1 calc R
H46B H 0.4982 0.5891 0.7143 0.061 Uiso 1 1 calc R
H46C H 0.5331 0.5231 0.7349 0.061 Uiso 1 1 calc R
C47 C 0.8589(2) 0.49812(11) 0.33831(16) 0.0333(6) Uani 1 1 d .
H47A H 0.8345 0.4589 0.3500 0.050 Uiso 1 1 calc R
H47B H 0.9232 0.4966 0.3046 0.050 Uiso 1 1 calc R
H47C H 0.7895 0.5190 0.3043 0.050 Uiso 1 1 calc R
N1 N 0.53092(16) 0.64441(8) 0.15081(12) 0.0210(4) Uani 1 1 d .
N2 N 0.78835(16) 0.28754(8) 0.48073(12) 0.0229(4) Uani 1 1 d .
N3 N 0.96171(16) 0.64397(8) 0.88987(12) 0.0230(4) Uani 1 1 d .
O1 O 0.54543(15) 0.74078(7) 0.17284(11) 0.0315(4) Uani 1 1 d .
O2 O 0.50779(15) 0.54784(7) 0.13323(11) 0.0311(4) Uani 1 1 d .
O3 O 0.51179(16) 0.57149(8) 0.42931(13) 0.0411(5) Uani 1 1 d .
O4 O 0.69331(14) 0.59866(7) 0.41135(10) 0.0298(4) Uani 1 1 d .
O5 O 0.68677(16) 0.31738(7) 0.34696(11) 0.0343(4) Uani 1 1 d .
O6 O 0.88428(15) 0.25904(7) 0.61771(11) 0.0330(4) Uani 1 1 d .
O7 O 0.68912(13) 0.48411(6) 0.50423(10) 0.0228(4) Uani 1 1 d .
O8 O 0.86680(15) 0.45727(8) 0.57901(13) 0.0434(5) Uani 1 1 d .
O9 O 1.02281(15) 0.55115(7) 0.91260(11) 0.0337(4) Uani 1 1 d .
O10 O 0.91007(15) 0.73742(7) 0.86101(11) 0.0343(4) Uani 1 1 d .
O11 O 0.77305(14) 0.58389(8) 0.64455(12) 0.0367(5) Uani 1 1 d .
O12 O 0.92750(14) 0.59643(7) 0.58229(10) 0.0285(4) Uani 1 1 d .
O13 O 0.54557(17) 0.54800(10) 0.61577(13) 0.0474(6) Uani 1 1 d D
H13 H 0.6184(17) 0.5546(13) 0.629(2) 0.066(11) Uiso 1 1 d D
O14 O 0.90134(17) 0.52667(10) 0.41853(13) 0.0495(6) Uani 1 1 d D
H14 H 0.9701(17) 0.5363(12) 0.4194(19) 0.053(10) Uiso 1 1 d D

loop_
_atom_site_aniso_label
_atom_site_aniso_U_11
_atom_site_aniso_U_22
_atom_site_aniso_U_33
_atom_site_aniso_U_23
_atom_site_aniso_U_13
_atom_site_aniso_U_12
Zn1 0.0219(2) 0.0217(2) 0.0209(2) 0.00104(16) 0.00680(16) -0.00210(16)
Zn2 0.01912(14) 0.02152(15) 0.02010(15) -0.00066(12) 0.00145(11) -0.00225(11)
C1 0.0232(12) 0.0233(13) 0.0242(13) -0.0012(11) 0.0100(10) -0.0002(10)
C2 0.0216(12) 0.0229(13) 0.0198(12) 0.0024(10) 0.0085(10) 0.0037(10)
C3 0.0177(11) 0.0233(13) 0.0190(12) 0.0022(10) 0.0077(9) 0.0000(9)
C4 0.0187(11) 0.0242(13) 0.0195(13) 0.0006(10) 0.0064(10) -0.0005(10)
C5 0.0260(13) 0.0215(13) 0.0228(13) 0.0013(10) 0.0093(10) 0.0023(10)
C6 0.0327(14) 0.0224(14) 0.0273(14) -0.0038(11) 0.0100(11) 0.0022(11)
C7 0.0380(15) 0.0267(15) 0.0326(15) 0.0111(12) 0.0108(12) 0.0134(11)
C8 0.0259(13) 0.0371(16) 0.0220(14) 0.0078(11) 0.0046(11) 0.0073(11)
C9 0.0196(12) 0.0294(14) 0.0211(13) 0.0042(10) 0.0076(10) 0.0001(10)
C10 0.0255(13) 0.0401(16) 0.0185(13) -0.0006(11) 0.0020(10) -0.0039(11)
C11 0.0323(14) 0.0313(15) 0.0238(14) -0.0066(11) 0.0049(11) -0.0077(11)
C12 0.0289(13) 0.0205(13) 0.0255(14) 0.0007(10) 0.0067(11) -0.0018(10)
C13 0.0227(12) 0.0273(14) 0.0205(13) 0.0020(10) 0.0015(10) 0.0004(10)
C14 0.0216(12) 0.0282(14) 0.0212(13) -0.0003(10) 0.0038(10) 0.0016(10)
C15 0.0279(13) 0.0163(12) 0.0220(13) -0.0039(10) 0.0076(10) -0.0003(10)
C16 0.0280(13) 0.0261(14) 0.0253(14) 0.0029(11) 0.0132(11) 0.0044(10)
C17 0.0204(12) 0.0283(14) 0.0238(13) -0.0004(11) 0.0101(10) 0.0023(10)
C18 0.0197(12) 0.0239(13) 0.0273(14) -0.0019(10) 0.0127(10) 0.0017(10)
C19 0.0204(12) 0.0232(13) 0.0264(14) 0.0010(10) 0.0114(10) 0.0031(10)
C20 0.0185(12) 0.0283(14) 0.0268(14) 0.0004(11) 0.0084(10) 0.0016(10)
C21 0.0248(13) 0.0409(16) 0.0247(14) -0.0009(12) 0.0103(11) 0.0021(11)
C22 0.0268(14) 0.0493(18) 0.0283(15) -0.0148(13) 0.0088(11) -0.0056(12)
C23 0.0302(14) 0.0323(16) 0.0408(17) -0.0151(13) 0.0175(12) -0.0063(12)
C24 0.0246(13) 0.0247(14) 0.0352(15) -0.0039(11) 0.0159(11) 0.0002(10)
C25 0.0317(15) 0.0212(14) 0.0488(18) -0.0026(12) 0.0198(13) -0.0006(11)
C26 0.0354(15) 0.0245(15) 0.0427(17) 0.0101(12) 0.0198(13) 0.0088(11)
C27 0.0245(13) 0.0317(15) 0.0284(14) 0.0038(11) 0.0097(11) 0.0056(11)
C28 0.0273(13) 0.0210(13) 0.0330(15) -0.0008(11) 0.0096(11) -0.0008(10)
C29 0.0225(12) 0.0225(13) 0.0305(14) -0.0006(11) 0.0073(10) -0.0005(10)
C30 0.0226(13) 0.0256(14) 0.0319(14) -0.0052(11) 0.0104(11) -0.0008(11)
C31 0.0232(12) 0.0268(14) 0.0267(14) 0.0014(11) 0.0102(10) -0.0002(10)
C32 0.0178(12) 0.0325(14) 0.0242(13) -0.0005(11) 0.0063(10) 0.0017(10)
C33 0.0164(12) 0.0339(15) 0.0252(14) -0.0040(11) 0.0085(10) -0.0035(10)
C34 0.0234(12) 0.0272(14) 0.0239(13) -0.0030(11) 0.0101(10) -0.0053(10)
C35 0.0248(13) 0.0281(14) 0.0242(14) 0.0012(11) 0.0109(11) -0.0014(10)
C36 0.0273(14) 0.0399(16) 0.0310(15) 0.0015(12) 0.0067(12) 0.0086(12)
C37 0.0318(15) 0.061(2) 0.0348(17) 0.0095(15) 0.0028(13) 0.0200(14)
C38 0.0213(14) 0.075(2) 0.0281(16) -0.0096(15) -0.0007(11) 0.0070(14)
C39 0.0194(12) 0.0487(18) 0.0271(15) -0.0062(13) 0.0059(11) -0.0034(12)
C40 0.0290(15) 0.058(2) 0.0336(16) -0.0232(15) 0.0090(12) -0.0154(13)
C41 0.0420(17) 0.0397(17) 0.0432(18) -0.0164(14) 0.0175(14) -0.0168(14)
C42 0.0368(15) 0.0306(15) 0.0349(16) -0.0026(12) 0.0175(12) -0.0074(12)
C43 0.0218(12) 0.0321(15) 0.0228(13) -0.0040(11) 0.0030(10) -0.0036(10)
C44 0.0227(12) 0.0262(14) 0.0228(13) -0.0031(10) 0.0028(10) -0.0054(10)
C45 0.0259(13) 0.0143(12) 0.0243(13) 0.0002(10) -0.0023(10) 0.0029(10)
C46 0.0417(16) 0.0531(19) 0.0316(16) -0.0097(14) 0.0169(13) -0.0088(14)
C47 0.0340(15) 0.0414(17) 0.0237(14) -0.0060(12) 0.0042(11) 0.0051(12)
N1 0.0226(10) 0.0209(11) 0.0188(10) 0.0017(8) 0.0026(8) 0.0017(8)
N2 0.0249(11) 0.0185(11) 0.0259(11) -0.0001(9) 0.0068(9) 0.0005(8)
N3 0.0237(10) 0.0265(12) 0.0186(11) -0.0027(9) 0.0038(8) -0.0029(8)
O1 0.0393(10) 0.0252(10) 0.0273(10) -0.0063(8) 0.0004(8) -0.0016(8)
O2 0.0457(11) 0.0212(10) 0.0252(10) 0.0048(8) 0.0047(8) 0.0062(8)
O3 0.0356(11) 0.0364(11) 0.0591(13) 0.0260(9) 0.0277(10) 0.0118(8)
O4 0.0257(9) 0.0303(10) 0.0283(10) 0.0102(8) -0.0065(7) -0.0071(7)
O5 0.0437(11) 0.0299(10) 0.0300(10) 0.0082(8) 0.0092(8) 0.0049(8)
O6 0.0333(10) 0.0356(11) 0.0276(10) -0.0016(8) 0.0006(8) -0.0029(8)
O7 0.0232(8) 0.0196(9) 0.0262(9) 0.0002(7) 0.0066(7) -0.0014(7)
O8 0.0231(10) 0.0348(11) 0.0697(14) -0.0170(10) 0.0034(9) -0.0032(8)
O9 0.0422(11) 0.0246(10) 0.0344(11) -0.0035(8) 0.0084(8) 0.0001(8)
O10 0.0391(11) 0.0326(11) 0.0309(11) 0.0071(8) 0.0066(8) 0.0032(8)
O11 0.0220(9) 0.0430(12) 0.0421(12) -0.0135(9) -0.0005(8) -0.0063(8)
O12 0.0364(10) 0.0294(10) 0.0185(9) -0.0043(7) 0.0025(8) -0.0057(8)
O13 0.0284(11) 0.0823(16) 0.0352(12) -0.0275(11) 0.0151(9) -0.0213(11)
O14 0.0204(10) 0.0902(17) 0.0385(12) -0.0332(11) 0.0077(9) -0.0100(10)

loop_
_atom_type_symbol
_atom_type_description
_atom_type_scat_dispersion_real
_atom_type_scat_dispersion_imag
_atom_type_scat_source
C C 0.0033 0.0016 'International Tables Vol C Tables 4.2.6.8 and 6.1.1.4'
H H 0.0000 0.0000 'International Tables Vol C Tables 4.2.6.8 and 6.1.1.4'
N N 0.0061 0.0033 'International Tables Vol C Tables 4.2.6.8 and 6.1.1.4'
O O 0.0106 0.0060 'International Tables Vol C Tables 4.2.6.8 and 6.1.1.4'
Zn Zn 0.2839 1.4301 'International Tables Vol C Tables 4.2.6.8 and 6.1.1.4'

loop_
_geom_angle_atom_site_label_1
_geom_angle_atom_site_label_2
_geom_angle_atom_site_label_3
_geom_angle
_geom_angle_site_symmetry_1
_geom_angle_site_symmetry_3
O3 Zn1 O3 180.0 3_666 .
O3 Zn1 O13 90.29(8) 3_666 .
O3 Zn1 O13 89.71(8) . .
O3 Zn1 O13 89.71(8) 3_666 3_666
O3 Zn1 O13 90.29(8) . 3_666
O13 Zn1 O13 180.00(10) . 3_666
O3 Zn1 O7 88.92(6) 3_666 3_666
O3 Zn1 O7 91.08(6) . 3_666
O13 Zn1 O7 90.18(7) . 3_666
O13 Zn1 O7 89.82(7) 3_666 3_666
O3 Zn1 O7 91.07(6) 3_666 .
O3 Zn1 O7 88.93(6) . .
O13 Zn1 O7 89.82(7) . .
O13 Zn1 O7 90.18(7) 3_666 .
O7 Zn1 O7 180.0 3_666 .
O3 Zn1 Zn2 116.63(5) 3_666 .
O3 Zn1 Zn2 63.37(5) . .
O13 Zn1 Zn2 74.78(5) . .
O13 Zn1 Zn2 105.22(5) 3_666 .
O7 Zn1 Zn2 149.80(4) 3_666 .
O7 Zn1 Zn2 30.20(4) . .
O4 Zn2 O12 116.21(7) . .
O4 Zn2 O7 99.23(6) . .
O12 Zn2 O7 140.04(6) . .
O4 Zn2 O14 92.26(8) . .
O12 Zn2 O14 95.55(7) . .
O7 Zn2 O14 101.13(7) . .
O4 Zn2 O11 110.31(7) . .
O12 Zn2 O11 59.32(6) . .
O7 Zn2 O11 92.46(6) . .
O14 Zn2 O11 151.48(7) . .
O4 Zn2 Zn1 75.73(5) . .
O12 Zn2 Zn1 139.46(5) . .
O7 Zn2 Zn1 32.43(4) . .
O14 Zn2 Zn1 123.64(6) . .
O11 Zn2 Zn1 80.14(4) . .
O1 C1 N1 119.8(2) . .
O1 C1 C2 123.3(2) . .
N1 C1 C2 116.9(2) . .
C6 C2 C3 120.1(2) . .
C6 C2 C1 120.1(2) . .
C3 C2 C1 119.8(2) . .
C4 C3 C2 121.0(2) . .
C4 C3 C9 119.6(2) . .
C2 C3 C9 119.3(2) . .
C12 C4 C3 120.0(2) . .
C12 C4 C5 119.8(2) . .
C3 C4 C5 120.2(2) . .
O2 C5 N1 119.6(2) . .
O2 C5 C4 123.5(2) . .
N1 C5 C4 116.9(2) . .
C2 C6 C7 120.6(2) . .
C2 C6 H6 119.7 . .
C7 C6 H6 119.7 . .
C8 C7 C6 120.7(2) . .
C8 C7 H7 119.6 . .
C6 C7 H7 119.6 . .
C7 C8 C9 120.4(2) . .
C7 C8 H8 119.8 . .
C9 C8 H8 119.8 . .
C8 C9 C10 123.1(2) . .
C8 C9 C3 118.8(2) . .
C10 C9 C3 118.1(2) . .
C11 C10 C9 121.2(2) . .
C11 C10 H10 119.4 . .
C9 C10 H10 119.4 . .
C10 C11 C12 120.4(2) . .
C10 C11 H11 119.8 . .
C12 C11 H11 119.8 . .
C4 C12 C11 120.6(2) . .
C4 C12 H12 119.7 . .
C11 C12 H12 119.7 . .
N1 C13 C14 110.24(18) . .
N1 C13 H13A 109.6 . .
C14 C13 H13A 109.6 . .
N1 C13 H13B 109.6 . .
C14 C13 H13B 109.6 . .
H13A C13 H13B 108.1 . .
C15 C14 C13 114.40(18) . .
C15 C14 H14A 108.7 . .
C13 C14 H14A 108.7 . .
C15 C14 H14B 108.7 . .
C13 C14 H14B 108.7 . .
H14A C14 H14B 107.6 . .
O3 C15 O4 125.3(2) . .
O3 C15 C14 117.2(2) . .
O4 C15 C14 117.42(19) . .
O5 C16 N2 120.0(2) . .
O5 C16 C17 123.0(2) . .
N2 C16 C17 117.1(2) . .
C21 C17 C18 120.0(2) . .
C21 C17 C16 120.3(2) . .
C18 C17 C16 119.6(2) . .
C19 C18 C17 120.9(2) . .
C19 C18 C24 119.8(2) . .
C17 C18 C24 119.3(2) . .
C27 C19 C18 119.9(2) . .
C27 C19 C20 119.7(2) . .
C18 C19 C20 120.4(2) . .
O6 C20 N2 120.8(2) . .
O6 C20 C19 123.2(2) . .
N2 C20 C19 116.1(2) . .
C17 C21 C22 120.5(2) . .
C17 C21 H21 119.7 . .
C22 C21 H21 119.7 . .
C23 C22 C21 120.4(2) . .
C23 C22 H22 119.8 . .
C21 C22 H22 119.8 . .
C22 C23 C24 121.4(2) . .
C22 C23 H23 119.3 . .
C24 C23 H23 119.3 . .
C23 C24 C25 123.1(2) . .
C23 C24 C18 118.4(2) . .
C25 C24 C18 118.4(2) . .
C26 C25 C24 120.8(2) . .
C26 C25 H25 119.6 . .
C24 C25 H25 119.6 . .
C25 C26 C27 120.8(2) . .
C25 C26 H26 119.6 . .
C27 C26 H26 119.6 . .
C19 C27 C26 120.2(2) . .
C19 C27 H27 119.9 . .
C26 C27 H27 119.9 . .
N2 C28 C29 111.62(18) . .
N2 C28 H28A 109.3 . .
C29 C28 H28A 109.3 . .
N2 C28 H28B 109.3 . .
C29 C28 H28B 109.3 . .
H28A C28 H28B 108.0 . .
C30 C29 C28 109.78(18) . .
C30 C29 H29A 109.7 . .
C28 C29 H29A 109.7 . .
C30 C29 H29B 109.7 . .
C28 C29 H29B 109.7 . .
H29A C29 H29B 108.2 . .
O8 C30 O7 120.3(2) . .
O8 C30 C29 120.6(2) . .
O7 C30 C29 119.0(2) . .
O9 C31 N3 119.6(2) . .
O9 C31 C32 123.8(2) . .
N3 C31 C32 116.6(2) . .
C36 C32 C33 120.4(2) . .
C36 C32 C31 119.6(2) . .
C33 C32 C31 120.0(2) . .
C34 C33 C32 121.1(2) . .
C34 C33 C39 119.4(2) . .
C32 C33 C39 119.4(2) . .
C42 C34 C33 120.1(2) . .
C42 C34 C35 120.0(2) . .
C33 C34 C35 119.8(2) . .
O10 C35 N3 120.1(2) . .
O10 C35 C34 122.9(2) . .
N3 C35 C34 116.9(2) . .
C32 C36 C37 119.8(3) . .
C32 C36 H36 120.1 . .
C37 C36 H36 120.1 . .
C38 C37 C36 120.5(3) . .
C38 C37 H37 119.7 . .
C36 C37 H37 119.7 . .
C37 C38 C39 121.4(3) . .
C37 C38 H38 119.3 . .
C39 C38 H38 119.3 . .
C38 C39 C40 123.1(3) . .
C38 C39 C33 118.4(3) . .
C40 C39 C33 118.4(2) . .
C41 C40 C39 121.0(3) . .
C41 C40 H40 119.5 . .
C39 C40 H40 119.5 . .
C40 C41 C42 120.3(3) . .
C40 C41 H41 119.8 . .
C42 C41 H41 119.8 . .
C34 C42 C41 120.7(3) . .
C34 C42 H42 119.6 . .
C41 C42 H42 119.6 . .
N3 C43 C44 111.98(18) . .
N3 C43 H43A 109.2 . .
C44 C43 H43A 109.2 . .
N3 C43 H43B 109.2 . .
C44 C43 H43B 109.2 . .
H43A C43 H43B 107.9 . .
C45 C44 C43 112.91(19) . .
C45 C44 H44A 109.0 . .
C43 C44 H44A 109.0 . .
C45 C44 H44B 109.0 . .
C43 C44 H44B 109.0 . .
H44A C44 H44B 107.8 . .
O11 C45 O12 120.7(2) . .
O11 C45 C44 120.9(2) . .
O12 C45 C44 118.4(2) . .
O13 C46 H46A 109.5 . .
O13 C46 H46B 109.5 . .
H46A C46 H46B 109.5 . .
O13 C46 H46C 109.5 . .
H46A C46 H46C 109.5 . .
H46B C46 H46C 109.5 . .
O14 C47 H47A 109.5 . .
O14 C47 H47B 109.5 . .
H47A C47 H47B 109.5 . .
O14 C47 H47C 109.5 . .
H47A C47 H47C 109.5 . .
H47B C47 H47C 109.5 . .
C1 N1 C5 124.85(19) . .
C1 N1 C13 118.12(19) . .
C5 N1 C13 116.88(19) . .
C16 N2 C20 125.6(2) . .
C16 N2 C28 116.87(19) . .
C20 N2 C28 117.5(2) . .
C35 N3 C31 125.2(2) . .
C35 N3 C43 117.8(2) . .
C31 N3 C43 116.98(19) . .
C15 O3 Zn1 141.87(16) . .
C15 O4 Zn2 127.70(15) . .
C30 O7 Zn2 103.04(14) . .
C30 O7 Zn1 134.02(14) . .
Zn2 O7 Zn1 117.37(7) . .
C45 O11 Zn2 81.28(14) . .
C45 O12 Zn2 98.57(14) . .
C46 O13 Zn1 130.42(16) . .
C46 O13 H13 111(2) . .
Zn1 O13 H13 112(2) . .
C47 O14 Zn2 125.26(15) . .
C47 O14 H14 107(2) . .
Zn2 O14 H14 126(2) . .

loop_
_geom_bond_atom_site_label_1
_geom_bond_atom_site_label_2
_geom_bond_distance
_geom_bond_site_symmetry_2
Zn1 O3 2.0099(16) 3_666
Zn1 O3 2.0099(16) .
Zn1 O13 2.0864(18) .
Zn1 O13 2.0864(18) 3_666
Zn1 O7 2.1612(15) 3_666
Zn1 O7 2.1612(15) .
Zn1 Zn2 3.5792(3) .
Zn2 O4 1.9519(16) .
Zn2 O12 1.9855(16) .
Zn2 O7 2.0275(15) .
Zn2 O14 2.0328(18) .
Zn2 O11 2.3750(17) .
Zn2 O8 2.5768(19) .
C1 O1 1.215(3) .
C1 N1 1.401(3) .
C1 C2 1.477(3) .
C2 C6 1.371(3) .
C2 C3 1.414(3) .
C3 C4 1.410(3) .
C3 C9 1.421(3) .
C4 C12 1.373(3) .
C4 C5 1.466(3) .
C5 O2 1.219(3) .
C5 N1 1.404(3) .
C6 C7 1.401(3) .
C6 H6 0.9500 .
C7 C8 1.367(3) .
C7 H7 0.9500 .
C8 C9 1.412(3) .
C8 H8 0.9500 .
C9 C10 1.415(3) .
C10 C11 1.359(3) .
C10 H10 0.9500 .
C11 C12 1.399(3) .
C11 H11 0.9500 .
C12 H12 0.9500 .
C13 N1 1.467(3) .
C13 C14 1.525(3) .
C13 H13A 0.9900 .
C13 H13B 0.9900 .
C14 C15 1.498(3) .
C14 H14A 0.9900 .
C14 H14B 0.9900 .
C15 O3 1.242(3) .
C15 O4 1.260(3) .
C16 O5 1.216(3) .
C16 N2 1.396(3) .
C16 C17 1.477(3) .
C17 C21 1.375(3) .
C17 C18 1.418(3) .
C18 C19 1.409(3) .
C18 C24 1.419(3) .
C19 C27 1.379(3) .
C19 C20 1.481(3) .
C20 O6 1.215(3) .
C20 N2 1.402(3) .
C21 C22 1.402(3) .
C21 H21 0.9500 .
C22 C23 1.357(4) .
C22 H22 0.9500 .
C23 C24 1.412(3) .
C23 H23 0.9500 .
C24 C25 1.415(3) .
C25 C26 1.357(4) .
C25 H25 0.9500 .
C26 C27 1.405(3) .
C26 H26 0.9500 .
C27 H27 0.9500 .
C28 N2 1.462(3) .
C28 C29 1.531(3) .
C28 H28A 0.9900 .
C28 H28B 0.9900 .
C29 C30 1.498(3) .
C29 H29A 0.9900 .
C29 H29B 0.9900 .
C30 O8 1.233(3) .
C30 O7 1.300(3) .
C31 O9 1.219(3) .
C31 N3 1.405(3) .
C31 C32 1.468(3) .
C32 C36 1.377(3) .
C32 C33 1.415(3) .
C33 C34 1.411(3) .
C33 C39 1.422(3) .
C34 C42 1.373(3) .
C34 C35 1.473(3) .
C35 O10 1.220(3) .
C35 N3 1.397(3) .
C36 C37 1.404(4) .
C36 H36 0.9500 .
C37 C38 1.368(4) .
C37 H37 0.9500 .
C38 C39 1.400(4) .
C38 H38 0.9500 .
C39 C40 1.417(4) .
C40 C41 1.363(4) .
C40 H40 0.9500 .
C41 C42 1.401(4) .
C41 H41 0.9500 .
C42 H42 0.9500 .
C43 N3 1.467(3) .
C43 C44 1.513(3) .
C43 H43A 0.9900 .
C43 H43B 0.9900 .
C44 C45 1.500(3) .
C44 H44A 0.9900 .
C44 H44B 0.9900 .
C45 O11 1.246(3) .
C45 O12 1.267(3) .
C46 O13 1.411(3) .
C46 H46A 0.9800 .
C46 H46B 0.9800 .
C46 H46C 0.9800 .
C47 O14 1.405(3) .
C47 H47A 0.9800 .
C47 H47B 0.9800 .
C47 H47C 0.9800 .
O13 H13 0.823(17) .
O14 H14 0.807(17) .

loop_
_geom_hbond_atom_site_label_D
_geom_hbond_atom_site_label_H
_geom_hbond_atom_site_label_A
_geom_hbond_distance_DH
_geom_hbond_distance_HA
_geom_hbond_distance_DA
_geom_hbond_angle_DHA
_geom_hbond_site_symmetry_A
O13 H13 O11 0.823(17) 1.848(19) 2.657(2) 167(3) .
O14 H14 O8 0.807(17) 1.848(18) 2.645(2) 169(3) 3_766

loop_
_geom_torsion_atom_site_label_1
_geom_torsion_atom_site_label_2
_geom_torsion_atom_site_label_3
_geom_torsion_atom_site_label_4
_geom_torsion
_geom_torsion_site_symmetry_1
O3 Zn1 Zn2 O4 170.10(8) 3_666
O3 Zn1 Zn2 O4 -9.90(8) .
O13 Zn1 Zn2 O4 -107.41(9) .
O13 Zn1 Zn2 O4 72.59(9) 3_666
O7 Zn1 Zn2 O4 -44.85(10) 3_666
O7 Zn1 Zn2 O4 135.16(10) .
O3 Zn1 Zn2 O12 -76.09(10) 3_666
O3 Zn1 Zn2 O12 103.91(10) .
O13 Zn1 Zn2 O12 6.41(10) .
O13 Zn1 Zn2 O12 -173.59(10) 3_666
O7 Zn1 Zn2 O12 68.97(11) 3_666
O7 Zn1 Zn2 O12 -111.03(11) .
O3 Zn1 Zn2 O7 34.94(10) 3_666
O3 Zn1 Zn2 O7 -145.06(10) .
O13 Zn1 Zn2 O7 117.44(11) .
O13 Zn1 Zn2 O7 -62.56(11) 3_666
O7 Zn1 Zn2 O7 180.0 3_666
O3 Zn1 Zn2 O14 87.01(10) 3_666
O3 Zn1 Zn2 O14 -92.99(10) .
O13 Zn1 Zn2 O14 169.51(11) .
O13 Zn1 Zn2 O14 -10.49(11) 3_666
O7 Zn1 Zn2 O14 -127.93(11) 3_666
O7 Zn1 Zn2 O14 52.07(11) .
O3 Zn1 Zn2 O11 -75.84(8) 3_666
O3 Zn1 Zn2 O11 104.16(8) .
O13 Zn1 Zn2 O11 6.66(8) .
O13 Zn1 Zn2 O11 -173.34(8) 3_666
O7 Zn1 Zn2 O11 69.22(9) 3_666
O7 Zn1 Zn2 O11 -110.78(9) .
O1 C1 C2 C6 -2.1(3) .
N1 C1 C2 C6 178.63(19) .
O1 C1 C2 C3 176.5(2) .
N1 C1 C2 C3 -2.7(3) .
C6 C2 C3 C4 -178.9(2) .
C1 C2 C3 C4 2.4(3) .
C6 C2 C3 C9 2.4(3) .
C1 C2 C3 C9 -176.22(19) .
C2 C3 C4 C12 -176.8(2) .
C9 C3 C4 C12 1.8(3) .
C2 C3 C4 C5 2.3(3) .
C9 C3 C4 C5 -179.06(19) .
C12 C4 C5 O2 -6.8(3) .
C3 C4 C5 O2 174.0(2) .
C12 C4 C5 N1 172.61(19) .
C3 C4 C5 N1 -6.5(3) .
C3 C2 C6 C7 -0.1(3) .
C1 C2 C6 C7 178.6(2) .
C2 C6 C7 C8 -1.3(4) .
C6 C7 C8 C9 0.2(4) .
C7 C8 C9 C10 -177.0(2) .
C7 C8 C9 C3 2.1(3) .
C4 C3 C9 C8 177.91(19) .
C2 C3 C9 C8 -3.4(3) .
C4 C3 C9 C10 -2.9(3) .
C2 C3 C9 C10 175.78(19) .
C8 C9 C10 C11 -178.9(2) .
C3 C9 C10 C11 1.9(3) .
C9 C10 C11 C12 0.2(4) .
C3 C4 C12 C11 0.3(3) .
C5 C4 C12 C11 -178.8(2) .
C10 C11 C12 C4 -1.3(4) .
N1 C13 C14 C15 158.79(19) .
C13 C14 C15 O3 -154.0(2) .
C13 C14 C15 O4 26.1(3) .
O5 C16 C17 C21 -2.3(3) .
N2 C16 C17 C21 177.0(2) .
O5 C16 C17 C18 177.5(2) .
N2 C16 C17 C18 -3.2(3) .
C21 C17 C18 C19 -178.4(2) .
C16 C17 C18 C19 1.8(3) .
C21 C17 C18 C24 1.0(3) .
C16 C17 C18 C24 -178.78(19) .
C17 C18 C19 C27 -177.7(2) .
C24 C18 C19 C27 2.9(3) .
C17 C18 C19 C20 2.9(3) .
C24 C18 C19 C20 -176.59(19) .
C27 C19 C20 O6 -5.1(3) .
C18 C19 C20 O6 174.4(2) .
C27 C19 C20 N2 174.73(19) .
C18 C19 C20 N2 -5.8(3) .
C18 C17 C21 C22 -0.4(3) .
C16 C17 C21 C22 179.4(2) .
C17 C21 C22 C23 0.0(3) .
C21 C22 C23 C24 -0.1(4) .
C22 C23 C24 C25 -179.6(2) .
C22 C23 C24 C18 0.7(3) .
C19 C18 C24 C23 178.3(2) .
C17 C18 C24 C23 -1.1(3) .
C19 C18 C24 C25 -1.4(3) .
C17 C18 C24 C25 179.1(2) .
C23 C24 C25 C26 178.9(2) .
C18 C24 C25 C26 -1.3(3) .
C24 C25 C26 C27 2.7(3) .
C18 C19 C27 C26 -1.6(3) .
C20 C19 C27 C26 177.9(2) .
C25 C26 C27 C19 -1.2(3) .
N2 C28 C29 C30 -173.8(2) .
C28 C29 C30 O8 -44.3(3) .
C28 C29 C30 O7 133.5(2) .
O9 C31 C32 C36 -7.4(3) .
N3 C31 C32 C36 172.2(2) .
O9 C31 C32 C33 174.9(2) .
N3 C31 C32 C33 -5.6(3) .
C36 C32 C33 C34 -176.5(2) .
C31 C32 C33 C34 1.2(3) .
C36 C32 C33 C39 2.3(3) .
C31 C32 C33 C39 179.9(2) .
C32 C33 C34 C42 179.8(2) .
C39 C33 C34 C42 1.1(3) .
C32 C33 C34 C35 2.4(3) .
C39 C33 C34 C35 -176.3(2) .
C42 C34 C35 O10 -0.1(3) .
C33 C34 C35 O10 177.3(2) .
C42 C34 C35 N3 -178.9(2) .
C33 C34 C35 N3 -1.6(3) .
C33 C32 C36 C37 -0.8(3) .
C31 C32 C36 C37 -178.5(2) .
C32 C36 C37 C38 -0.7(4) .
C36 C37 C38 C39 0.7(4) .
C37 C38 C39 C40 178.4(2) .
C37 C38 C39 C33 0.7(4) .
C34 C33 C39 C38 176.6(2) .
C32 C33 C39 C38 -2.2(3) .
C34 C33 C39 C40 -1.2(3) .
C32 C33 C39 C40 -180.0(2) .
C38 C39 C40 C41 -176.9(2) .
C33 C39 C40 C41 0.7(4) .
C39 C40 C41 C42 -0.1(4) .
C33 C34 C42 C41 -0.4(3) .
C35 C34 C42 C41 176.9(2) .
C40 C41 C42 C34 -0.1(4) .
N3 C43 C44 C45 170.83(19) .
C43 C44 C45 O11 3.3(3) .
C43 C44 C45 O12 -175.7(2) .
O1 C1 N1 C5 178.8(2) .
C2 C1 N1 C5 -1.9(3) .
O1 C1 N1 C13 3.4(3) .
C2 C1 N1 C13 -177.32(18) .
O2 C5 N1 C1 -174.1(2) .
C4 C5 N1 C1 6.4(3) .
O2 C5 N1 C13 1.4(3) .
C4 C5 N1 C13 -178.08(18) .
C14 C13 N1 C1 90.3(2) .
C14 C13 N1 C5 -85.5(2) .
O5 C16 N2 C20 179.3(2) .
C17 C16 N2 C20 0.0(3) .
O5 C16 N2 C28 -1.0(3) .
C17 C16 N2 C28 179.71(18) .
O6 C20 N2 C16 -175.7(2) .
C19 C20 N2 C16 4.4(3) .
O6 C20 N2 C28 4.5(3) .
C19 C20 N2 C28 -175.31(18) .
C29 C28 N2 C16 79.5(2) .
C29 C28 N2 C20 -100.8(2) .
O10 C35 N3 C31 177.9(2) .
C34 C35 N3 C31 -3.3(3) .
O10 C35 N3 C43 -1.5(3) .
C34 C35 N3 C43 177.37(18) .
O9 C31 N3 C35 -173.7(2) .
C32 C31 N3 C35 6.7(3) .
O9 C31 N3 C43 5.7(3) .
C32 C31 N3 C43 -173.87(18) .
C44 C43 N3 C35 89.7(2) .
C44 C43 N3 C31 -89.8(2) .
O4 C15 O3 Zn1 -37.2(4) .
C14 C15 O3 Zn1 143.0(2) .
O13 Zn1 O3 C15 101.1(3) .
O13 Zn1 O3 C15 -78.9(3) 3_666
O7 Zn1 O3 C15 -168.7(3) 3_666
O7 Zn1 O3 C15 11.3(3) .
Zn2 Zn1 O3 C15 28.0(3) .
O3 C15 O4 Zn2 11.1(3) .
C14 C15 O4 Zn2 -169.06(15) .
O12 Zn2 O4 C15 -135.48(18) .
O7 Zn2 O4 C15 25.5(2) .
O14 Zn2 O4 C15 127.2(2) .
O11 Zn2 O4 C15 -70.6(2) .
Zn1 Zn2 O4 C15 3.01(18) .
O8 C30 O7 Zn2 15.4(3) .
C29 C30 O7 Zn2 -162.33(17) .
O8 C30 O7 Zn1 -136.19(19) .
C29 C30 O7 Zn1 46.0(3) .
O4 Zn2 O7 C30 158.80(14) .
O12 Zn2 O7 C30 -48.23(18) .
O14 Zn2 O7 C30 64.63(15) .
O11 Zn2 O7 C30 -90.16(14) .
Zn1 Zn2 O7 C30 -157.38(18) .
O4 Zn2 O7 Zn1 -43.82(9) .
O12 Zn2 O7 Zn1 109.15(10) .
O14 Zn2 O7 Zn1 -137.99(9) .
O11 Zn2 O7 Zn1 67.22(8) .
O3 Zn1 O7 C30 -0.6(2) 3_666
O3 Zn1 O7 C30 179.4(2) .
O13 Zn1 O7 C30 89.7(2) .
O13 Zn1 O7 C30 -90.3(2) 3_666
Zn2 Zn1 O7 C30 148.6(3) .
O3 Zn1 O7 Zn2 -149.20(9) 3_666
O3 Zn1 O7 Zn2 30.80(9) .
O13 Zn1 O7 Zn2 -58.91(9) .
O13 Zn1 O7 Zn2 121.09(9) 3_666
O12 C45 O11 Zn2 3.5(2) .
C44 C45 O11 Zn2 -175.5(2) .
O4 Zn2 O11 C45 -111.36(14) .
O12 Zn2 O11 C45 -2.21(13) .
O7 Zn2 O11 C45 147.86(14) .
O14 Zn2 O11 C45 28.9(2) .
Zn1 Zn2 O11 C45 177.97(14) .
O11 C45 O12 Zn2 -4.1(2) .
C44 C45 O12 Zn2 174.87(17) .
O4 Zn2 O12 C45 101.26(14) .
O7 Zn2 O12 C45 -48.74(18) .
O14 Zn2 O12 C45 -163.46(15) .
O11 Zn2 O12 C45 2.18(13) .
Zn1 Zn2 O12 C45 2.46(17) .
O3 Zn1 O13 C46 -48.0(2) 3_666
O3 Zn1 O13 C46 132.0(2) .
O7 Zn1 O13 C46 40.9(2) 3_666
O7 Zn1 O13 C46 -139.1(2) .
Zn2 Zn1 O13 C46 -165.6(3) .
O4 Zn2 O14 C47 -55.8(2) .
O12 Zn2 O14 C47 -172.4(2) .
O7 Zn2 O14 C47 44.1(2) .
O11 Zn2 O14 C47 161.05(17) .
Zn1 Zn2 O14 C47 18.5(3) .
